data_7026256
loop_
_publ_author_name
'Kilner, Colin A.'
'Halcrow, Malcolm A.'

_publ_section_title
;
 An unusual discontinuity in the thermal spin transition in
 [Co(terpy)2][BF4]2.
;
_journal_issue 38
_journal_name_full 'Dalton transactions (Cambridge, England : 2003)'
_journal_page_first 9008
_journal_page_last 9012
_journal_paper_doi 10.1039/c0dt00295j
_journal_volume 39
_journal_year 2010
_chemical_formula_moiety 'C30 H22 Co N6, 2[B F4]'
_chemical_formula_sum 'C30 H22 B2 Co F8 N6'
_chemical_formula_weight 699.09
_chemical_name_systematic
;
Bis(2,2':6',2''-terpyridine)cobalt(II) ditetrafluoroborate
;
_space_group_IT_number 9
_symmetry_cell_setting monoclinic
_symmetry_space_group_name_Hall 'C -2yc'
_symmetry_space_group_name_H-M 'C 1 c 1'
_atom_sites_solution_hydrogens geom
_atom_sites_solution_primary direct
_atom_sites_solution_secondary difmap
_audit_creation_method SHELXL-97
_cell_angle_alpha 90.00
_cell_angle_beta 97.552(4)
_cell_angle_gamma 90.00
_cell_formula_units_Z 4
_cell_length_a 12.5995(10)
_cell_length_b 12.3791(10)
_cell_length_c 19.2204(15)
_cell_measurement_reflns_used 25802
_cell_measurement_temperature 200(2)
_cell_measurement_theta_max 28.35
_cell_measurement_theta_min 2.32
_cell_volume 2971.8(4)
_computing_cell_refinement 'APEX 2 software, Bruker Nonius 2004'
_computing_data_collection 'APEX 2 software, Bruker Nonius 2004'
_computing_data_reduction 'SAINT, Bruker Nonius 2004'
_computing_molecular_graphics 'XSEED (Barbour, 2003)'
_computing_publication_material 'local program'
_computing_structure_refinement 'SHELXL-97 (Sheldrick, 1997)'
_computing_structure_solution 'SHELXS-97 (Sheldrick, 1990)'
_diffrn_ambient_temperature 200(2)
_diffrn_detector_area_resol_mean '120 microns'
_diffrn_measured_fraction_theta_full 0.995
_diffrn_measured_fraction_theta_max 0.995
_diffrn_measurement_device_type 'Bruker X8 Apex diffractometer'
_diffrn_measurement_method 'Rotation images'
_diffrn_radiation_monochromator graphite
_diffrn_radiation_source 'rotating anode'
_diffrn_radiation_type MoK\a
_diffrn_radiation_wavelength 0.71073
_diffrn_reflns_av_R_equivalents 0.0337
_diffrn_reflns_av_sigmaI/netI 0.0304
_diffrn_reflns_limit_h_max 16
_diffrn_reflns_limit_h_min -16
_diffrn_reflns_limit_k_max 16
_diffrn_reflns_limit_k_min -16
_diffrn_reflns_limit_l_max 25
_diffrn_reflns_limit_l_min -25
_diffrn_reflns_number 25802
_diffrn_reflns_theta_full 28.35
_diffrn_reflns_theta_max 28.35
_diffrn_reflns_theta_min 2.32
_exptl_absorpt_coefficient_mu 0.661
_exptl_absorpt_correction_T_max 0.971
_exptl_absorpt_correction_T_min 0.787
_exptl_absorpt_correction_type multi-scan
_exptl_absorpt_process_details
;
Sheldrick, G. M. (2002). SADABS v. 2.03. University of
G/ottingen, Germany.
;
_exptl_crystal_colour 'dark orange'
_exptl_crystal_density_diffrn 1.562
_exptl_crystal_density_method 'not measured'
_exptl_crystal_description fragment
_exptl_crystal_F_000 1412
_exptl_crystal_size_max 0.28
_exptl_crystal_size_mid 0.21
_exptl_crystal_size_min 0.17
_refine_diff_density_max 0.486
_refine_diff_density_min -0.364
_refine_diff_density_rms 0.050
_refine_ls_abs_structure_details 'Flack H D (1983), Acta Cryst. A39, 876-881'
_refine_ls_abs_structure_Flack 0.239(10)
_refine_ls_extinction_method none
_refine_ls_goodness_of_fit_ref 1.053
_refine_ls_hydrogen_treatment constr
_refine_ls_matrix_type full
_refine_ls_number_parameters 442
_refine_ls_number_reflns 7147
_refine_ls_number_restraints 42
_refine_ls_restrained_S_all 1.069
_refine_ls_R_factor_all 0.0360
_refine_ls_R_factor_gt 0.0344
_refine_ls_shift/su_max 0.001
_refine_ls_shift/su_mean 0.000
_refine_ls_structure_factor_coef Fsqd
_refine_ls_weighting_details 'calc w=1/[\s^2^(Fo^2^)+(0.0569P)^2^+1.2776P] where P=(Fo^2^+2Fc^2^)/3'
_refine_ls_weighting_scheme calc
_refine_ls_wR_factor_gt 0.0931
_refine_ls_wR_factor_ref 0.0944
_reflns_number_gt 6888
_reflns_number_total 7147
_reflns_threshold_expression >2sigma(I)
_cod_data_source_file c0dt00295j.txt
_cod_data_source_block mh325200
_cod_depositor_comments
;
The following automatic conversions were performed:

'_symmetry_cell_setting' value 'Monoclinic' changed to 'monoclinic'
according to /home/saulius/struct/CIF-dictionaries/cif_core.dic
dictionary named 'cif_core.dic' version 2.4.2 from 2011-04-26.

Automatic conversion script
Id: cif_fix_values 1891 2012-01-12 08:04:46Z andrius 
;
_cod_original_sg_symbol_H-M 'C c'
_cod_database_code 7026256

loop_
_symmetry_equiv_pos_as_xyz
'x, y, z'
'x, -y, z+1/2'
'x+1/2, y+1/2, z'
'x+1/2, -y+1/2, z+1/2'

loop_
_atom_site_label
_atom_site_type_symbol
_atom_site_fract_x
_atom_site_fract_y
_atom_site_fract_z
_atom_site_U_iso_or_equiv
_atom_site_adp_type
_atom_site_occupancy
_atom_site_symmetry_multiplicity
_atom_site_calc_flag
_atom_site_refinement_flags
_atom_site_disorder_assembly
_atom_site_disorder_group
Co1 Co 0.250540(16) 0.281302(18) 0.250070(15) 0.02680(7) Uani 1 1 d . . .
N2 N 0.26102(19) 0.27353(15) 0.35330(14) 0.0317(5) Uani 1 1 d . . .
C3 C 0.35273(19) 0.30218(19) 0.39315(13) 0.0340(4) Uani 1 1 d . . .
C4 C 0.3633(2) 0.2953(2) 0.46630(15) 0.0469(6) Uani 1 1 d . . .
H4 H 0.4263 0.3157 0.4939 0.056 Uiso 1 1 calc R . .
C5 C 0.2753(3) 0.2566(3) 0.49643(17) 0.0555(7) Uani 1 1 d . . .
H5 H 0.2802 0.2507 0.5450 0.067 Uiso 1 1 calc R . .
C6 C 0.1820(3) 0.2270(2) 0.45563(18) 0.0492(7) Uani 1 1 d . . .
H6 H 0.1240 0.2013 0.4760 0.059 Uiso 1 1 calc R . .
C7 C 0.1764(2) 0.23641(19) 0.38288(14) 0.0362(5) Uani 1 1 d . . .
C8 C 0.43709(17) 0.34003(17) 0.35207(12) 0.0319(4) Uani 1 1 d . . .
N9 N 0.40649(14) 0.34235(14) 0.28137(10) 0.0308(4) Uani 1 1 d . . .
C10 C 0.47630(18) 0.37668(17) 0.23943(13) 0.0349(5) Uani 1 1 d . . .
H10 H 0.4554 0.3786 0.1912 0.042 Uiso 1 1 calc R . .
C11 C 0.58012(19) 0.4098(2) 0.26617(15) 0.0407(5) Uani 1 1 d . . .
H11 H 0.6272 0.4337 0.2361 0.049 Uiso 1 1 calc R . .
C12 C 0.6115(2) 0.4065(2) 0.33762(16) 0.0440(6) Uani 1 1 d . . .
H12 H 0.6803 0.4275 0.3561 0.053 Uiso 1 1 calc R . .
C13 C 0.53945(19) 0.3714(2) 0.38190(14) 0.0426(5) Uani 1 1 d . . .
H13 H 0.5591 0.3690 0.4302 0.051 Uiso 1 1 calc R . .
C14 C 0.0830(2) 0.20635(18) 0.33086(16) 0.0390(5) Uani 1 1 d . . .
N15 N 0.10046(16) 0.21427(14) 0.26296(13) 0.0364(4) Uani 1 1 d . . .
C16 C 0.0217(2) 0.1845(2) 0.21224(18) 0.0480(6) Uani 1 1 d . . .
H16 H 0.0340 0.1883 0.1656 0.058 Uiso 1 1 calc R . .
C17 C -0.0770(2) 0.1485(2) 0.2272(2) 0.0615(10) Uani 1 1 d . . .
H17 H -0.1299 0.1281 0.1912 0.074 Uiso 1 1 calc R . .
C18 C -0.0952(2) 0.1436(3) 0.2963(3) 0.0673(12) Uani 1 1 d . . .
H18 H -0.1612 0.1206 0.3074 0.081 Uiso 1 1 calc R . .
C19 C -0.0145(2) 0.1729(2) 0.3494(2) 0.0559(8) Uani 1 1 d . . .
H19 H -0.0257 0.1701 0.3963 0.067 Uiso 1 1 calc R . .
N20 N 0.24472(18) 0.29322(17) 0.14713(14) 0.0319(5) Uani 1 1 d . . .
C21 C 0.2777(2) 0.20947(19) 0.11022(14) 0.0350(5) Uani 1 1 d . . .
C22 C 0.2796(3) 0.2165(2) 0.03806(18) 0.0468(7) Uani 1 1 d . . .
H22 H 0.3030 0.1588 0.0131 0.056 Uiso 1 1 calc R . .
C23 C 0.2455(3) 0.3121(3) 0.00446(17) 0.0545(7) Uani 1 1 d . . .
H23 H 0.2457 0.3186 -0.0437 0.065 Uiso 1 1 calc R . .
C24 C 0.2113(2) 0.3973(2) 0.04175(15) 0.0467(6) Uani 1 1 d . . .
H24 H 0.1890 0.4614 0.0192 0.056 Uiso 1 1 calc R . .
C25 C 0.21055(17) 0.38590(18) 0.11373(13) 0.0346(5) Uani 1 1 d . . .
C26 C 0.31142(17) 0.11362(18) 0.15414(13) 0.0347(5) Uani 1 1 d . . .
N27 N 0.30852(14) 0.12822(15) 0.22368(11) 0.0333(4) Uani 1 1 d . . .
C28 C 0.33857(19) 0.0462(2) 0.26784(15) 0.0414(5) Uani 1 1 d . . .
H28 H 0.3369 0.0556 0.3157 0.050 Uiso 1 1 calc R . .
C29 C 0.3722(2) -0.0527(2) 0.24362(19) 0.0530(7) Uani 1 1 d . . .
H29 H 0.3936 -0.1082 0.2750 0.064 Uiso 1 1 calc R . .
C30 C 0.3732(3) -0.0672(2) 0.1728(2) 0.0572(8) Uani 1 1 d . . .
H30 H 0.3952 -0.1327 0.1558 0.069 Uiso 1 1 calc R . .
C31 C 0.3413(2) 0.0163(2) 0.12712(17) 0.0491(6) Uani 1 1 d . . .
H31 H 0.3400 0.0073 0.0790 0.059 Uiso 1 1 calc R . .
C32 C 0.17470(17) 0.46818(18) 0.16216(14) 0.0351(5) Uani 1 1 d . . .
N33 N 0.18096(15) 0.43696(15) 0.22993(11) 0.0344(4) Uani 1 1 d . . .
C34 C 0.14559(19) 0.5056(2) 0.27664(15) 0.0411(5) Uani 1 1 d . . .
H34 H 0.1477 0.4840 0.3231 0.049 Uiso 1 1 calc R . .
C35 C 0.1060(2) 0.6080(2) 0.25696(18) 0.0484(7) Uani 1 1 d . . .
H35 H 0.0826 0.6539 0.2900 0.058 Uiso 1 1 calc R . .
C36 C 0.1021(3) 0.6403(2) 0.1881(2) 0.0521(7) Uani 1 1 d . . .
H36 H 0.0768 0.7086 0.1742 0.062 Uiso 1 1 calc R . .
C37 C 0.1365(2) 0.5692(2) 0.13923(16) 0.0445(6) Uani 1 1 d . . .
H37 H 0.1339 0.5890 0.0924 0.053 Uiso 1 1 calc R . .
B38 B 0.0135(3) -0.0244(3) 0.05811(19) 0.0552(8) Uani 1 1 d D . .
F39A F -0.0142(4) -0.0603(4) -0.0069(3) 0.0614(13) Uiso 0.50 1 d PD A 1
F40A F 0.0813(4) -0.1029(3) 0.0971(2) 0.0588(10) Uiso 0.50 1 d PD A 1
F41A F -0.0707(5) -0.0010(5) 0.0954(3) 0.0576(17) Uiso 0.50 1 d PD A 1
F42A F 0.0731(3) 0.0751(3) 0.0600(2) 0.0509(10) Uiso 0.50 1 d PD A 1
F39B F -0.0435(4) -0.0391(5) -0.0123(3) 0.0695(14) Uiso 0.50 1 d PD A 2
F40B F 0.0430(4) -0.1232(4) 0.0839(3) 0.0766(13) Uiso 0.50 1 d PD A 2
F41B F -0.0687(5) 0.0213(5) 0.0938(4) 0.067(2) Uiso 0.50 1 d PD A 2
F42B F 0.0917(5) 0.0480(5) 0.0493(3) 0.0767(16) Uiso 0.50 1 d PD A 2
B43A B -0.0293(4) 0.4960(7) -0.0505(4) 0.0575(17) Uani 0.67 1 d PD B 1
F44A F -0.0245(3) 0.4460(4) 0.01332(18) 0.0943(13) Uani 0.67 1 d PD B 1
F45A F 0.0393(5) 0.5808(5) -0.0440(5) 0.195(4) Uani 0.67 1 d PD B 1
F46A F -0.1382(2) 0.5216(5) -0.0712(2) 0.0936(16) Uani 0.67 1 d PD B 1
F47A F 0.0019(3) 0.4197(3) -0.09543(16) 0.0706(9) Uani 0.67 1 d PD B 1
B43B B -0.0456(11) 0.5349(11) -0.0599(7) 0.058(4) Uiso 0.33 1 d PD C 2
F44B F 0.0272(8) 0.4937(8) -0.0964(5) 0.100(3) Uiso 0.33 1 d PD C 2
F45B F -0.0025(8) 0.5710(9) 0.0024(4) 0.091(3) Uiso 0.33 1 d PD C 2
F46B F -0.1048(10) 0.6069(10) -0.0996(6) 0.131(4) Uiso 0.33 1 d PD C 2
F47B F -0.1215(15) 0.4590(16) -0.0482(11) 0.252(13) Uiso 0.33 1 d PD C 2

loop_
_atom_site_aniso_label
_atom_site_aniso_U_11
_atom_site_aniso_U_22
_atom_site_aniso_U_33
_atom_site_aniso_U_23
_atom_site_aniso_U_13
_atom_site_aniso_U_12
Co1 0.02285(11) 0.02535(11) 0.03218(13) -0.00086(12) 0.00357(8) 0.00005(11)
N2 0.0296(10) 0.0288(10) 0.0369(13) 0.0003(8) 0.0057(9) 0.0028(7)
C3 0.0329(10) 0.0340(10) 0.0350(12) -0.0025(9) 0.0043(9) 0.0035(8)
C4 0.0514(15) 0.0542(15) 0.0342(13) -0.0031(11) 0.0030(11) 0.0045(12)
C5 0.068(2) 0.0657(17) 0.0346(14) 0.0063(14) 0.0131(14) 0.0042(16)
C6 0.0486(17) 0.0538(16) 0.0492(17) 0.0083(12) 0.0218(14) 0.0047(12)
C7 0.0358(12) 0.0305(10) 0.0447(14) 0.0016(9) 0.0137(10) 0.0030(9)
C8 0.0291(9) 0.0307(10) 0.0352(11) -0.0039(8) 0.0019(8) 0.0015(8)
N9 0.0293(8) 0.0278(8) 0.0348(9) -0.0011(7) 0.0022(7) 0.0014(7)
C10 0.0344(10) 0.0299(10) 0.0408(12) -0.0011(9) 0.0061(9) 0.0018(8)
C11 0.0322(11) 0.0358(11) 0.0552(15) -0.0037(11) 0.0101(10) -0.0031(9)
C12 0.0305(11) 0.0428(14) 0.0575(16) -0.0096(12) 0.0011(10) -0.0055(10)
C13 0.0341(11) 0.0477(13) 0.0439(14) -0.0066(11) -0.0030(10) -0.0009(9)
C14 0.0331(11) 0.0280(10) 0.0574(16) 0.0032(10) 0.0121(10) 0.0012(8)
N15 0.0303(9) 0.0273(8) 0.0514(12) -0.0031(8) 0.0049(8) 0.0018(7)
C16 0.0375(12) 0.0346(11) 0.0687(18) -0.0120(12) -0.0051(12) 0.0034(9)
C17 0.0362(14) 0.0383(14) 0.105(3) -0.0144(16) -0.0094(16) -0.0017(11)
C18 0.0293(14) 0.0452(17) 0.129(4) 0.0027(19) 0.0151(17) -0.0083(11)
C19 0.0384(13) 0.0454(14) 0.088(2) 0.0125(14) 0.0232(14) -0.0007(11)
N20 0.0243(10) 0.0325(10) 0.0388(13) -0.0005(8) 0.0034(9) -0.0011(7)
C21 0.0297(11) 0.0351(11) 0.0401(13) -0.0046(9) 0.0048(10) -0.0019(8)
C22 0.0494(17) 0.0517(16) 0.0400(15) -0.0074(11) 0.0088(13) -0.0023(11)
C23 0.0668(19) 0.0590(16) 0.0379(14) -0.0003(14) 0.0076(13) -0.0029(15)
C24 0.0526(14) 0.0461(13) 0.0397(13) 0.0073(11) -0.0004(11) -0.0023(11)
C25 0.0289(10) 0.0312(10) 0.0429(13) 0.0031(9) 0.0016(9) -0.0014(8)
C26 0.0264(9) 0.0327(10) 0.0448(13) -0.0071(9) 0.0039(9) 0.0009(8)
N27 0.0259(8) 0.0310(9) 0.0426(11) -0.0008(8) 0.0026(7) -0.0009(7)
C28 0.0345(11) 0.0388(12) 0.0493(14) 0.0060(10) -0.0007(10) -0.0019(9)
C29 0.0427(14) 0.0322(12) 0.080(2) 0.0075(13) -0.0056(13) 0.0043(10)
C30 0.0519(16) 0.0339(13) 0.084(2) -0.0098(14) 0.0002(16) 0.0094(11)
C31 0.0464(14) 0.0427(14) 0.0577(17) -0.0145(12) 0.0054(12) 0.0091(11)
C32 0.0270(9) 0.0297(10) 0.0471(12) 0.0015(9) -0.0011(9) -0.0016(8)
N33 0.0252(7) 0.0290(8) 0.0492(12) -0.0008(8) 0.0056(7) -0.0009(7)
C34 0.0318(11) 0.0377(12) 0.0544(15) -0.0068(10) 0.0084(10) -0.0041(9)
C35 0.0383(13) 0.0373(13) 0.071(2) -0.0130(13) 0.0106(12) 0.0020(10)
C36 0.0467(16) 0.0311(13) 0.076(2) 0.0023(13) 0.0002(14) 0.0069(10)
C37 0.0398(12) 0.0328(11) 0.0581(16) 0.0047(11) -0.0035(11) 0.0020(9)
B38 0.063(2) 0.063(2) 0.0420(17) 0.0054(15) 0.0146(15) -0.0054(17)
B43A 0.029(2) 0.081(5) 0.062(4) -0.027(4) 0.003(2) -0.005(3)
F44A 0.070(2) 0.157(4) 0.060(2) -0.015(2) 0.0207(16) -0.014(2)
F45A 0.150(5) 0.108(4) 0.287(9) 0.106(5) -0.121(6) -0.083(4)
F46A 0.0460(15) 0.158(4) 0.071(2) -0.061(3) -0.0144(14) 0.037(2)
F47A 0.0644(18) 0.093(2) 0.0547(17) -0.0062(16) 0.0102(14) 0.0256(17)

loop_
_atom_type_symbol
_atom_type_description
_atom_type_scat_dispersion_real
_atom_type_scat_dispersion_imag
_atom_type_scat_source
C C 0.0033 0.0016 'International Tables Vol C Tables 4.2.6.8 and 6.1.1.4'
H H 0.0000 0.0000 'International Tables Vol C Tables 4.2.6.8 and 6.1.1.4'
B B 0.0013 0.0007 'International Tables Vol C Tables 4.2.6.8 and 6.1.1.4'
N N 0.0061 0.0033 'International Tables Vol C Tables 4.2.6.8 and 6.1.1.4'
F F 0.0171 0.0103 'International Tables Vol C Tables 4.2.6.8 and 6.1.1.4'
Co Co 0.3494 0.9721 'International Tables Vol C Tables 4.2.6.8 and 6.1.1.4'

loop_
_geom_angle_atom_site_label_1
_geom_angle_atom_site_label_2
_geom_angle_atom_site_label_3
_geom_angle
N2 Co1 N20 177.75(11)
N2 Co1 N15 78.77(10)
N20 Co1 N15 103.37(9)
N2 Co1 N27 102.57(8)
N20 Co1 N27 78.20(8)
N15 Co1 N27 91.08(7)
N2 Co1 N9 78.16(9)
N20 Co1 N9 99.72(8)
N15 Co1 N9 156.91(9)
N27 Co1 N9 92.92(7)
N2 Co1 N33 101.44(8)
N20 Co1 N33 77.90(9)
N15 Co1 N33 91.34(7)
N27 Co1 N33 155.88(8)
N9 Co1 N33 94.19(7)
C3 N2 C7 121.0(3)
C3 N2 Co1 119.85(19)
C7 N2 Co1 119.1(2)
N2 C3 C4 121.2(2)
N2 C3 C8 113.7(2)
C4 C3 C8 125.1(2)
C3 C4 C5 117.4(3)
C6 C5 C4 121.3(3)
C5 C6 C7 118.5(3)
N2 C7 C6 120.7(3)
N2 C7 C14 113.6(2)
C6 C7 C14 125.7(2)
N9 C8 C13 121.9(2)
N9 C8 C3 114.17(18)
C13 C8 C3 123.9(2)
C10 N9 C8 119.01(19)
C10 N9 Co1 126.96(16)
C8 N9 Co1 113.95(14)
N9 C10 C11 121.8(2)
C12 C11 C10 119.2(2)
C11 C12 C13 119.6(2)
C12 C13 C8 118.5(2)
N15 C14 C19 122.1(3)
N15 C14 C7 114.5(2)
C19 C14 C7 123.4(3)
C16 N15 C14 118.6(2)
C16 N15 Co1 127.5(2)
C14 N15 Co1 113.79(16)
N15 C16 C17 122.2(3)
C18 C17 C16 118.8(3)
C17 C18 C19 119.8(3)
C14 C19 C18 118.4(3)
C21 N20 C25 120.0(3)
C21 N20 Co1 119.64(18)
C25 N20 Co1 120.31(18)
N20 C21 C22 121.4(2)
N20 C21 C26 113.5(2)
C22 C21 C26 125.1(2)
C23 C22 C21 118.1(3)
C24 C23 C22 120.6(3)
C23 C24 C25 119.0(3)
N20 C25 C24 120.8(2)
N20 C25 C32 112.7(2)
C24 C25 C32 126.5(2)
N27 C26 C31 122.1(2)
N27 C26 C21 114.31(19)
C31 C26 C21 123.6(2)
C28 N27 C26 118.7(2)
C28 N27 Co1 127.02(18)
C26 N27 Co1 114.26(15)
N27 C28 C29 121.6(3)
C30 C29 C28 119.2(3)
C29 C30 C31 119.5(3)
C30 C31 C26 118.9(3)
N33 C32 C37 122.5(2)
N33 C32 C25 115.01(19)
C37 C32 C25 122.5(2)
C32 N33 C34 118.5(2)
C32 N33 Co1 113.84(15)
C34 N33 Co1 127.64(18)
N33 C34 C35 121.8(3)
C36 C35 C34 119.4(3)
C35 C36 C37 119.2(3)
C32 C37 C36 118.6(3)
F39A B38 F41A 115.6(4)
F39A B38 F40A 109.1(4)
F41A B38 F40A 108.3(4)
F39A B38 F42A 112.4(4)
F41A B38 F42A 103.9(4)
F40A B38 F42A 107.0(4)
F40B B38 F42B 118.2(5)
F40B B38 F41B 111.2(4)
F42B B38 F41B 112.5(5)
F40B B38 F39B 107.8(4)
F42B B38 F39B 104.0(4)
F41B B38 F39B 101.3(4)
F45A B43A F44A 108.5(5)
F45A B43A F47A 111.0(6)
F44A B43A F47A 105.7(6)
F45A B43A F46A 115.8(7)
F44A B43A F46A 106.3(5)
F47A B43A F46A 108.9(4)
F44B B43B F45B 112.2(11)
F44B B43B F46B 109.2(11)
F45B B43B F46B 115.0(11)
F44B B43B F47B 111.5(13)
F45B B43B F47B 107.0(13)
F46B B43B F47B 101.6(12)

loop_
_geom_bond_atom_site_label_1
_geom_bond_atom_site_label_2
_geom_bond_distance
Co1 N2 1.973(3)
Co1 N20 1.976(3)
Co1 N15 2.109(2)
Co1 N27 2.1165(19)
Co1 N9 2.1174(18)
Co1 N33 2.1313(19)
N2 C3 1.347(3)
N2 C7 1.353(3)
C3 C4 1.397(4)
C3 C8 1.481(3)
C4 C5 1.401(5)
C5 C6 1.374(5)
C6 C7 1.396(4)
C7 C14 1.488(4)
C8 N9 1.363(3)
C8 C13 1.396(3)
N9 C10 1.338(3)
C10 C11 1.402(3)
C11 C12 1.379(4)
C12 C13 1.392(4)
C14 N15 1.355(4)
C14 C19 1.386(4)
N15 C16 1.348(3)
C16 C17 1.385(5)
C17 C18 1.379(6)
C18 C19 1.391(5)
N20 C21 1.352(3)
N20 C25 1.357(3)
C21 C22 1.393(4)
C21 C26 1.485(3)
C22 C23 1.390(5)
C23 C24 1.375(5)
C24 C25 1.392(4)
C25 C32 1.489(3)
C26 N27 1.354(3)
C26 C31 1.384(3)
N27 C28 1.346(3)
C28 C29 1.395(4)
C29 C30 1.375(5)
C30 C31 1.381(5)
C32 N33 1.351(3)
C32 C37 1.390(3)
N33 C34 1.354(3)
C34 C35 1.395(4)
C35 C36 1.378(5)
C36 C37 1.397(4)
B38 F39A 1.330(6)
B38 F41A 1.386(7)
B38 F40A 1.439(6)
B38 F42A 1.440(5)
B38 F40B 1.355(6)
B38 F42B 1.359(6)
B38 F41B 1.431(7)
B38 F39B 1.457(6)
B43A F45A 1.355(7)
B43A F44A 1.368(9)
B43A F47A 1.373(7)
B43A F46A 1.414(6)
B43B F44B 1.327(14)
B43B F45B 1.327(14)
B43B F46B 1.336(13)
B43B F47B 1.380(15)
